data_7220199
loop_
_publ_author_name
'Tber, Z.'
'Hiebel, M.-A.'
'Allouchi, H.'
'El Hakmaoui, A.'
'Akssira, M.'
'Guillaumet, G.'
'Berteina-Raboin, S.'

_publ_section_title
;
 Metal free direct formation of various substituted
 pyrido[2&#x2032;,1&#x2032;:2,3]imidazo[4,5-c]isoquinolin-5-amines and
 their further functionalization
;
_journal_issue 44
_journal_name_full 'RSC Adv.'
_journal_page_first 35201
_journal_paper_doi 10.1039/C5RA03703D
_journal_volume 5
_journal_year 2015
_chemical_formula_sum 'C15 H11 N5 O2'
_chemical_formula_weight 293.29
_chemical_name_systematic
;
 ?
;
_space_group_IT_number 2
_symmetry_cell_setting triclinic
_symmetry_Int_Tables_number 2
_symmetry_space_group_name_Hall '-P 1'
_symmetry_space_group_name_H-M 'P -1'
_atom_sites_solution_hydrogens mixed
_audit_creation_date 2015-02-02T15:16:55-00:00
_audit_creation_method 'WinGX routine CIF_UPDATE'
_audit_update_record
;
2015-02-02 deposited with the CCDC.
2015-04-08 downloaded from the CCDC.
;
_cell_angle_alpha 102.68(4)
_cell_angle_beta 93.21(3)
_cell_angle_gamma 92.50(3)
_cell_formula_units_Z 2
_cell_length_a 6.8520(10)
_cell_length_b 9.607(5)
_cell_length_c 10.857(7)
_cell_measurement_reflns_used 0
_cell_measurement_temperature 296(2)
_cell_measurement_theta_max 0
_cell_measurement_theta_min 0
_cell_measurement_wavelength 0.71073
_cell_volume 695.0(6)
_computing_cell_refinement 'Dirax/lsq (Duisenberg & Schreurs, 1989-2000)'
_computing_data_collection 'Collect (Bruker AXS BV, 1997-2004)'
_computing_data_reduction 'EvalCCD (Duisenberg & Schreurs 1990-2000)'
_computing_molecular_graphics 'Ortep for Windows (Farrugia, 2012)'
_computing_publication_material 'WinGX publication routines (Farrugia, 2012)'
_computing_structure_refinement 'SHELXL-2014 (Sheldrick, 2014)'
_computing_structure_solution 'SHELXS-2014 (Sheldrick, 2014)'
_diffrn_ambient_temperature 296(2)
_diffrn_detector 'CCD plate'
_diffrn_detector_area_resol_mean 9
_diffrn_measured_fraction_theta_full 0.624
_diffrn_measured_fraction_theta_max 0.636
_diffrn_measurement_device '95mm CCD camera on \k-goniostat'
_diffrn_measurement_device_type KappaCCD
_diffrn_measurement_method 'CCD rotation images, thick slices'
_diffrn_orient_matrix_UB_11 0.01
_diffrn_orient_matrix_UB_12 0
_diffrn_orient_matrix_UB_13 0
_diffrn_orient_matrix_UB_21 0
_diffrn_orient_matrix_UB_22 0.01
_diffrn_orient_matrix_UB_23 0
_diffrn_orient_matrix_UB_31 0
_diffrn_orient_matrix_UB_32 0
_diffrn_orient_matrix_UB_33 0.01
_diffrn_radiation_monochromator 'graded mirror'
_diffrn_radiation_probe x-ray
_diffrn_radiation_type MoK\a
_diffrn_radiation_wavelength 0.71073
_diffrn_reflns_av_R_equivalents 0.071
_diffrn_reflns_laue_measured_fraction_full 0.624
_diffrn_reflns_laue_measured_fraction_max 0.636
_diffrn_reflns_limit_h_max 8
_diffrn_reflns_limit_h_min -8
_diffrn_reflns_limit_k_max 11
_diffrn_reflns_limit_k_min -12
_diffrn_reflns_limit_l_max 11
_diffrn_reflns_limit_l_min -13
_diffrn_reflns_number 3200
_diffrn_reflns_point_group_measured_fraction_full 0.624
_diffrn_reflns_point_group_measured_fraction_max 0.636
_diffrn_reflns_reduction_process
;
        Scaled and merged with Sortav
        R.H. Blessing, (1987) Cryst. Rev. 1, 3-58
        R.H. Blessing, (1989) J. Appl. Cryst. 22, 396-397
;
_diffrn_reflns_theta_full 25.242
_diffrn_reflns_theta_max 26.69
_diffrn_reflns_theta_min 2.982
_diffrn_source 'Enraf Nonius FR590'
_exptl_absorpt_coefficient_mu 0.099
_exptl_absorpt_correction_type none
_exptl_crystal_colour yellow
_exptl_crystal_density_diffrn 1.401
_exptl_crystal_density_method 'not measured'
_exptl_crystal_description plate
_exptl_crystal_F_000 304
_exptl_crystal_size_max 0.25
_exptl_crystal_size_mid 0.15
_exptl_crystal_size_min 0.1
_refine_diff_density_max 0.43
_refine_diff_density_min -0.314
_refine_diff_density_rms 0.083
_refine_ls_extinction_coef 0.02(5)
_refine_ls_extinction_expression Fc^*^=kFc[1+0.001xFc^2^\l^3^/sin(2\q)]^-1/4^
_refine_ls_extinction_method SHELXL
_refine_ls_goodness_of_fit_ref 1.067
_refine_ls_hydrogen_treatment mixed
_refine_ls_matrix_type full
_refine_ls_number_constraints 0
_refine_ls_number_parameters 212
_refine_ls_number_reflns 1872
_refine_ls_number_restraints 6
_refine_ls_restrained_S_all 1.065
_refine_ls_R_factor_all 0.2353
_refine_ls_R_factor_gt 0.1313
_refine_ls_shift/su_max 0
_refine_ls_shift/su_mean 0
_refine_ls_structure_factor_coef Fsqd
_refine_ls_weighting_details 'w=1/[\s^2^(Fo^2^)+(0.1825P)^2^+0.8926P] where P=(Fo^2^+2Fc^2^)/3'
_refine_ls_weighting_scheme calc
_refine_ls_wR_factor_gt 0.3112
_refine_ls_wR_factor_ref 0.3824
_reflns_number_gt 898
_reflns_number_total 1872
_reflns_threshold_expression 'I > 2\s(I)'
_cod_data_source_file c5ra03703d2.cif
_cod_data_source_block shelx
_cod_database_code 7220199
_shelx_estimated_absorpt_t_min 0.976
_shelx_estimated_absorpt_t_max 0.99

loop_
_symmetry_equiv_pos_as_xyz
'x, y, z'
'-x, -y, -z'

loop_
_atom_site_label
_atom_site_type_symbol
_atom_site_fract_x
_atom_site_fract_y
_atom_site_fract_z
_atom_site_U_iso_or_equiv
_atom_site_adp_type
_atom_site_occupancy
_atom_site_calc_flag
N1 N 0.7211(10) -0.1803(8) 0.5871(6) 0.0452(17) Uani 1 d
N2 N 0.8432(11) 0.3787(8) 0.5617(7) 0.0515(19) Uani 1 d
N3 N 0.7105(9) -0.1131(7) 0.4006(6) 0.0384(15) Uani 1 d
N4 N 0.7757(9) 0.1419(7) 0.4750(6) 0.0402(16) Uani 1 d
N5 N 0.6191(13) -0.3051(13) -0.0428(9) 0.079(3) Uani 1 d
C1 C 0.8145(10) 0.2422(8) 0.5784(7) 0.0352(17) Uani 1 d
C2 C 0.7962(10) 0.0719(9) 0.7204(7) 0.0382(18) Uani 1 d
C3 C 0.8221(10) 0.2143(9) 0.7045(7) 0.0386(18) Uani 1 d
C4 C 0.8453(14) 0.1546(12) 0.9457(8) 0.057(2) Uani 1 d
H4 H 0.8563 0.1355 1.0261 0.069 Uiso 1 calc
C5 C 0.8674(13) 0.2931(11) 0.9316(8) 0.055(2) Uani 1 d
H5 H 0.8894 0.3669 1.0032 0.066 Uiso 1 calc
C6 C 0.6902(11) -0.1339(10) 0.2706(7) 0.044(2) Uani 1 d
H6 H 0.7004 -0.0561 0.2329 0.053 Uiso 1 calc
C7 C 0.8579(12) 0.3247(10) 0.8149(8) 0.047(2) Uani 1 d
H7 H 0.875 0.4191 0.8078 0.056 Uiso 1 calc
C8 C 0.6342(13) -0.3848(11) 0.2573(9) 0.058(2) Uani 1 d
H8 H 0.6064 -0.4765 0.208 0.069 Uiso 1 calc
C9 C 0.7513(10) 0.0074(9) 0.4939(7) 0.0396(19) Uani 1 d
C10 C 0.6926(11) -0.2260(9) 0.4633(8) 0.045(2) Uani 1 d
C11 C 0.7571(11) -0.0360(8) 0.6055(7) 0.0384(18) Uani 1 d
C12 C 0.6546(12) -0.3629(10) 0.3879(9) 0.053(2) Uani 1 d
H12 H 0.6428 -0.4405 0.4258 0.063 Uiso 1 calc
C13 C 0.6374(14) -0.2883(13) 0.0660(10) 0.065(3) Uani 1 d
C14 C 0.8068(12) 0.0444(10) 0.8415(7) 0.047(2) Uani 1 d
H14 H 0.7879 -0.0488 0.8516 0.056 Uiso 1 calc
C15 C 0.6558(11) -0.2662(10) 0.1985(8) 0.048(2) Uani 1 d
O1W O 0.9867(13) -0.3482(7) 0.7189(7) 0.071(2) Uani 1 d
H1W H 1.104(5) -0.314(10) 0.744(11) 0.086 Uiso 1 d
H2W H 0.918(12) -0.275(7) 0.725(12) 0.086 Uiso 1 d
O2W O 0.3632(15) -0.2261(12) -0.2382(8) 0.106(4) Uani 1 d
H3W H 0.345(18) -0.311(8) -0.287(14) 0.127 Uiso 1 d
H4W H 0.485(8) -0.221(15) -0.209(14) 0.127 Uiso 1 d

loop_
_atom_site_aniso_label
_atom_site_aniso_U_11
_atom_site_aniso_U_22
_atom_site_aniso_U_33
_atom_site_aniso_U_23
_atom_site_aniso_U_13
_atom_site_aniso_U_12
N1 0.056(4) 0.046(4) 0.033(4) 0.008(3) 0.001(3) 0.005(3)
N2 0.064(5) 0.040(4) 0.052(4) 0.016(3) -0.002(3) -0.001(3)
N3 0.044(3) 0.037(4) 0.036(4) 0.010(3) 0.004(2) 0.007(2)
N4 0.052(4) 0.039(4) 0.033(4) 0.014(3) 0.004(3) 0.008(3)
N5 0.065(6) 0.111(8) 0.051(6) 0.001(5) -0.010(4) 0.003(5)
C1 0.034(4) 0.042(5) 0.031(4) 0.009(3) 0.001(3) 0.004(3)
C2 0.035(4) 0.050(5) 0.032(4) 0.014(3) 0.000(3) 0.005(3)
C3 0.031(4) 0.053(5) 0.034(4) 0.013(4) 0.001(3) 0.002(3)
C4 0.065(6) 0.083(7) 0.033(5) 0.030(5) 0.002(4) 0.009(5)
C5 0.055(5) 0.061(6) 0.044(5) 0.004(5) -0.002(4) -0.003(4)
C6 0.037(4) 0.059(6) 0.038(5) 0.016(4) -0.002(3) 0.009(3)
C7 0.047(5) 0.054(6) 0.038(5) 0.009(4) 0.004(3) -0.002(4)
C8 0.056(5) 0.057(6) 0.051(6) -0.006(5) 0.001(4) 0.001(4)
C9 0.039(4) 0.042(5) 0.036(4) 0.006(3) -0.002(3) 0.004(3)
C10 0.039(4) 0.046(5) 0.053(5) 0.015(4) -0.002(3) 0.012(3)
C11 0.042(4) 0.035(5) 0.037(4) 0.007(4) 0.002(3) 0.004(3)
C12 0.049(5) 0.037(5) 0.071(7) 0.008(4) 0.000(4) 0.009(3)
C13 0.059(6) 0.083(8) 0.046(6) -0.002(5) -0.001(4) 0.007(5)
C14 0.056(5) 0.056(5) 0.031(4) 0.016(4) 0.005(3) 0.004(4)
C15 0.035(4) 0.064(6) 0.038(5) 0.001(4) -0.006(3) 0.007(3)
O1W 0.097(5) 0.044(4) 0.071(5) 0.010(4) -0.006(4) 0.001(3)
O2W 0.128(8) 0.135(9) 0.062(6) 0.051(6) -0.014(5) -0.035(6)

loop_
_atom_type_symbol
_atom_type_description
_atom_type_scat_dispersion_real
_atom_type_scat_dispersion_imag
_atom_type_scat_source
C C 0.0033 0.0016 'International Tables Vol C Tables 4.2.6.8 and 6.1.1.4'
H H 0 0 'International Tables Vol C Tables 4.2.6.8 and 6.1.1.4'
N N 0.0061 0.0033 'International Tables Vol C Tables 4.2.6.8 and 6.1.1.4'
O O 0.0106 0.006 'International Tables Vol C Tables 4.2.6.8 and 6.1.1.4'

loop_
_geom_angle_atom_site_label_1
_geom_angle_atom_site_label_2
_geom_angle_atom_site_label_3
_geom_angle
C10 N1 C11 104.8(7)
C9 N3 C6 131.8(7)
C9 N3 C10 105.6(6)
C6 N3 C10 122.6(7)
C1 N4 C9 115.0(6)
N4 C1 N2 116.2(7)
N4 C1 C3 123.3(7)
N2 C1 C3 120.5(7)
C14 C2 C3 120.1(8)
C14 C2 C11 124.3(8)
C3 C2 C11 115.6(7)
C7 C3 C2 117.7(7)
C7 C3 C1 122.4(8)
C2 C3 C1 120.0(7)
C14 C4 C5 120.2(8)
C14 C4 H4 119.9
C5 C4 H4 119.9
C7 C5 C4 121.5(9)
C7 C5 H5 119.3
C4 C5 H5 119.3
C15 C6 N3 120.2(8)
C15 C6 H6 119.9
N3 C6 H6 119.9
C5 C7 C3 120.3(9)
C5 C7 H7 119.8
C3 C7 H7 119.8
C12 C8 C15 119.8(9)
C12 C8 H8 120.1
C15 C8 H8 120.1
N4 C9 C11 128.5(7)
N4 C9 N3 125.2(7)
C11 C9 N3 106.3(7)
N1 C10 C12 131.4(8)
N1 C10 N3 111.6(7)
C12 C10 N3 117.0(8)
C9 C11 N1 111.8(7)
C9 C11 C2 117.6(7)
N1 C11 C2 130.6(7)
C8 C12 C10 120.8(9)
C8 C12 H12 119.6
C10 C12 H12 119.6
N5 C13 C15 178.7(11)
C4 C14 C2 120.1(9)
C4 C14 H14 119.9
C2 C14 H14 119.9
C6 C15 C13 120.5(9)
C6 C15 C8 119.5(8)
C13 C15 C8 120.0(9)
H1W O1W H2W 105(3)
H3W O2W H4W 104(3)

loop_
_geom_bond_atom_site_label_1
_geom_bond_atom_site_label_2
_geom_bond_distance
N1 C10 1.320(11)
N1 C11 1.366(11)
N2 C1 1.370(11)
N3 C9 1.367(10)
N3 C6 1.379(10)
N3 C10 1.405(11)
N4 C1 1.315(10)
N4 C9 1.357(11)
N5 C13 1.155(13)
C1 C3 1.450(11)
C2 C14 1.396(11)
C2 C3 1.420(12)
C2 C11 1.440(11)
C3 C7 1.417(11)
C4 C14 1.374(13)
C4 C5 1.375(15)
C4 H4 0.93
C5 C7 1.365(13)
C5 H5 0.93
C6 C15 1.341(13)
C6 H6 0.93
C7 H7 0.93
C8 C12 1.385(14)
C8 C15 1.430(16)
C8 H8 0.93
C9 C11 1.364(11)
C10 C12 1.394(12)
C12 H12 0.93
C13 C15 1.405(13)
C14 H14 0.93
O1W H1W 0.86(2)
O1W H2W 0.85(2)
O2W H3W 0.87(2)
O2W H4W 0.87(2)

loop_
_geom_hbond_atom_site_label_D
_geom_hbond_atom_site_label_H
_geom_hbond_atom_site_label_A
_geom_hbond_distance_DH
_geom_hbond_distance_HA
_geom_hbond_distance_DA
_geom_hbond_angle_DHA
_geom_hbond_site_symmetry_A
O1W H1W O2W 0.86(2) 1.92(4) 2.759(13) 166(12) 1_656
O1W H2W N1 0.85(2) 2.32(9) 2.989(11) 136(11) .
O2W H4W N5 0.87(2) 2.30(15) 2.925(13) 129(15) .

loop_
_geom_torsion_atom_site_label_1
_geom_torsion_atom_site_label_2
_geom_torsion_atom_site_label_3
_geom_torsion_atom_site_label_4
_geom_torsion
C9 N4 C1 N2 178.9(7)
C9 N4 C1 C3 -2.8(10)
C14 C2 C3 C7 -0.2(10)
C11 C2 C3 C7 179.0(6)
C14 C2 C3 C1 178.9(7)
C11 C2 C3 C1 -1.9(10)
N4 C1 C3 C7 -177.9(7)
N2 C1 C3 C7 0.3(11)
N4 C1 C3 C2 3.1(11)
N2 C1 C3 C2 -178.6(7)
C14 C4 C5 C7 -2.0(14)
C9 N3 C6 C15 177.7(8)
C10 N3 C6 C15 -1.3(10)
C4 C5 C7 C3 0.8(13)
C2 C3 C7 C5 0.2(11)
C1 C3 C7 C5 -178.8(8)
C1 N4 C9 C11 1.8(12)
C1 N4 C9 N3 -179.9(6)
C6 N3 C9 N4 2.4(13)
C10 N3 C9 N4 -178.4(7)
C6 N3 C9 C11 -178.9(7)
C10 N3 C9 C11 0.2(8)
C11 N1 C10 C12 178.3(8)
C11 N1 C10 N3 0.3(8)
C9 N3 C10 N1 -0.3(8)
C6 N3 C10 N1 178.9(7)
C9 N3 C10 C12 -178.7(7)
C6 N3 C10 C12 0.6(10)
N4 C9 C11 N1 178.5(8)
N3 C9 C11 N1 -0.1(9)
N4 C9 C11 C2 -0.8(12)
N3 C9 C11 C2 -179.4(6)
C10 N1 C11 C9 -0.1(8)
C10 N1 C11 C2 179.1(8)
C14 C2 C11 C9 -180.0(7)
C3 C2 C11 C9 0.9(10)
C14 C2 C11 N1 0.8(13)
C3 C2 C11 N1 -178.3(7)
C15 C8 C12 C10 1.2(13)
N1 C10 C12 C8 -178.5(8)
N3 C10 C12 C8 -0.5(11)
C5 C4 C14 C2 2.0(13)
C3 C2 C14 C4 -1.0(11)
C11 C2 C14 C4 179.9(8)
N3 C6 C15 C13 -179.2(7)
N3 C6 C15 C8 2.0(11)
C12 C8 C15 C6 -1.9(13)
C12 C8 C15 C13 179.3(8)
